data_7117372
loop_
_publ_author_name
'Lara Hettmanczyk'
'Sinja Manck'
'Carolin Hoyer'
'Stephan Hohloch'
'Biprajit Sarkar'

_publ_section_title
;
 Heterobimetallic complexes with redox-active mesoionic carbenes as
 metalloligands: electrochemical properties, electronic structures and
 catalysis
;
_journal_name_full Chem.Commun.
_journal_page_first 10949
_journal_paper_doi 10.1039/C5cc01578B
_journal_volume 51
_journal_year 2015
_chemical_formula_sum 'C22 H23 Au Cl Fe N3'
_chemical_formula_weight 617.70
_chemical_name_systematic
;
 ?
;
_space_group_IT_number 14
_symmetry_cell_setting monoclinic
_symmetry_space_group_name_Hall '-P 2ybc'
_symmetry_space_group_name_H-M 'P 1 21/c 1'
_atom_sites_solution_hydrogens geom
_atom_sites_solution_primary direct
_atom_sites_solution_secondary difmap
_audit_creation_method SHELXL-97
_audit_update_record
;
2014-09-02 deposited with the CCDC.
2015-05-28 downloaded from the CCDC.
;
_cell_angle_alpha 90
_cell_angle_beta 93.546(5)
_cell_angle_gamma 90
_cell_formula_units_Z 4
_cell_length_a 24.435(5)
_cell_length_b 7.515(5)
_cell_length_c 11.492(5)
_cell_measurement_reflns_used 3163
_cell_measurement_temperature 100(2)
_cell_measurement_theta_max 26.38
_cell_measurement_theta_min 2.51
_cell_volume 2106.2(17)
_computing_structure_refinement 'SHELXL-97 (Sheldrick, 2008)'
_diffrn_ambient_temperature 100(2)
_diffrn_measured_fraction_theta_full 0.994
_diffrn_measured_fraction_theta_max 0.994
_diffrn_measurement_device_type 'Bruker D8 Venture'
_diffrn_measurement_method 'omega + phi scans'
_diffrn_radiation_monochromator graphite
_diffrn_radiation_source 'fine-focus sealed tube'
_diffrn_radiation_type MoK\a
_diffrn_radiation_wavelength 0.71069
_diffrn_reflns_av_R_equivalents 0.0501
_diffrn_reflns_av_sigmaI/netI 0.0434
_diffrn_reflns_limit_h_max 30
_diffrn_reflns_limit_h_min -30
_diffrn_reflns_limit_k_max 8
_diffrn_reflns_limit_k_min -9
_diffrn_reflns_limit_l_max 12
_diffrn_reflns_limit_l_min -14
_diffrn_reflns_number 20214
_diffrn_reflns_theta_full 26.38
_diffrn_reflns_theta_max 26.38
_diffrn_reflns_theta_min 2.51
_exptl_absorpt_coefficient_mu 7.785
_exptl_absorpt_correction_T_max 0.745
_exptl_absorpt_correction_T_min 0.493
_exptl_absorpt_correction_type multi-scan
_exptl_absorpt_process_details 'Blessing, 1995'
_exptl_crystal_colour yellow
_exptl_crystal_density_diffrn 1.948
_exptl_crystal_density_method 'not measured'
_exptl_crystal_description plate
_exptl_crystal_F_000 1192
_exptl_crystal_size_max 0.22
_exptl_crystal_size_mid 0.17
_exptl_crystal_size_min 0.02
_refine_diff_density_max 0.862
_refine_diff_density_min -1.188
_refine_diff_density_rms 0.138
_refine_ls_extinction_method none
_refine_ls_goodness_of_fit_ref 1.042
_refine_ls_hydrogen_treatment constr
_refine_ls_matrix_type full
_refine_ls_number_parameters 254
_refine_ls_number_reflns 4298
_refine_ls_number_restraints 0
_refine_ls_restrained_S_all 1.042
_refine_ls_R_factor_all 0.0495
_refine_ls_R_factor_gt 0.0283
_refine_ls_shift/su_max 0.002
_refine_ls_shift/su_mean 0.000
_refine_ls_structure_factor_coef Fsqd
_refine_ls_weighting_details 'calc w=1/[\s^2^(Fo^2^)+(0.0141P)^2^+3.7607P] where P=(Fo^2^+2Fc^2^)/3'
_refine_ls_weighting_scheme calc
_refine_ls_wR_factor_gt 0.0513
_refine_ls_wR_factor_ref 0.0566
_reflns_number_gt 3163
_reflns_number_total 4298
_reflns_threshold_expression >2\s(I)
_cod_data_source_file c5cc01578b2.cif
_cod_data_source_block lh2_127
_cod_original_sg_symbol_H-M P2(1)/c
_cod_database_code 7117372

loop_
_symmetry_equiv_pos_as_xyz
'x, y, z'
'-x, y+1/2, -z+1/2'
'-x, -y, -z'
'x, -y-1/2, z-1/2'

loop_
_atom_site_label
_atom_site_type_symbol
_atom_site_fract_x
_atom_site_fract_y
_atom_site_fract_z
_atom_site_U_iso_or_equiv
_atom_site_adp_type
_atom_site_occupancy
_atom_site_symmetry_multiplicity
_atom_site_calc_flag
_atom_site_refinement_flags
_atom_site_disorder_assembly
_atom_site_disorder_group
Au1 Au 0.245046(7) -0.74965(3) 0.557862(14) 0.01418(6) Uani 1 1 d . . .
Fe1 Fe 0.09802(3) -0.54722(9) 0.39184(6) 0.01415(15) Uani 1 1 d . . .
Cl1 Cl 0.23123(5) -1.02719(15) 0.63242(10) 0.0245(3) Uani 1 1 d . . .
C9 C 0.13252(18) -0.4666(6) 0.5496(4) 0.0161(10) Uani 1 1 d . . .
H9 H 0.1501 -0.5388 0.6060 0.019 Uiso 1 1 calc R . .
N1 N 0.24643(15) -0.2624(5) 0.3865(3) 0.0141(8) Uani 1 1 d . . .
C16 C 0.3873(2) -0.4486(8) 0.5786(4) 0.0273(12) Uani 1 1 d . . .
C17 C 0.4374(2) -0.5296(8) 0.6097(4) 0.0334(14) Uani 1 1 d . . .
H17 H 0.4582 -0.4870 0.6743 0.040 Uiso 1 1 calc R . .
N5 N 0.30389(15) -0.4476(5) 0.4529(3) 0.0163(9) Uani 1 1 d . . .
N3 N 0.29992(16) -0.2949(5) 0.3930(3) 0.0148(9) Uani 1 1 d . . .
C23 C 0.3440(2) -0.7249(8) 0.3096(6) 0.0490(18) Uani 1 1 d . . .
H23A H 0.3634 -0.8203 0.2749 0.073 Uiso 1 1 calc R . .
H23B H 0.3386 -0.6296 0.2544 0.073 Uiso 1 1 calc R . .
H23C H 0.3090 -0.7673 0.3315 0.073 Uiso 1 1 calc R . .
C5 C 0.15803(18) -0.3781(6) 0.4560(4) 0.0125(10) Uani 1 1 d . . .
C7 C 0.0655(2) -0.3106(6) 0.4422(4) 0.0180(11) Uani 1 1 d . . .
H7 H 0.0317 -0.2629 0.4168 0.022 Uiso 1 1 calc R . .
C13 C 0.0513(2) -0.7701(7) 0.3648(5) 0.0288(13) Uani 1 1 d . . .
H13 H 0.0236 -0.8094 0.4106 0.035 Uiso 1 1 calc R . .
C33 C 0.2276(2) -0.1059(6) 0.3210(4) 0.0184(11) Uani 1 1 d . . .
H33A H 0.2583 -0.0307 0.3075 0.028 Uiso 1 1 calc R . .
H33B H 0.2018 -0.0416 0.3648 0.028 Uiso 1 1 calc R . .
H33C H 0.2101 -0.1422 0.2477 0.028 Uiso 1 1 calc R . .
C8 C 0.07566(19) -0.4244(6) 0.5409(4) 0.0180(11) Uani 1 1 d . . .
H8 H 0.0496 -0.4639 0.5907 0.022 Uiso 1 1 calc R . .
C20 C 0.3767(2) -0.6584(7) 0.4162(5) 0.0270(12) Uani 1 1 d . . .
C3 C 0.21672(18) -0.3878(6) 0.4410(4) 0.0114(10) Uani 1 1 d . . .
C15 C 0.35745(18) -0.5196(6) 0.4823(4) 0.0177(11) Uani 1 1 d . . .
C22 C 0.5114(2) -0.7584(8) 0.5875(6) 0.060(2) Uani 1 1 d . . .
H22A H 0.5269 -0.6984 0.6556 0.091 Uiso 1 1 calc R . .
H22B H 0.5363 -0.7504 0.5263 0.091 Uiso 1 1 calc R . .
H22C H 0.5053 -0.8812 0.6056 0.091 Uiso 1 1 calc R . .
C1 C 0.25452(18) -0.5125(6) 0.4843(4) 0.0138(10) Uani 1 1 d . . .
C12 C 0.1077(2) -0.8166(6) 0.3807(5) 0.0227(12) Uani 1 1 d . . .
H12 H 0.1235 -0.8911 0.4380 0.027 Uiso 1 1 calc R . .
C18 C 0.4572(2) -0.6712(8) 0.5478(5) 0.0355(15) Uani 1 1 d . . .
C21 C 0.3663(2) -0.2934(9) 0.6447(5) 0.0484(19) Uani 1 1 d . . .
H21A H 0.3921 -0.2638 0.7080 0.073 Uiso 1 1 calc R . .
H21B H 0.3317 -0.3240 0.6749 0.073 Uiso 1 1 calc R . .
H21C H 0.3614 -0.1930 0.5935 0.073 Uiso 1 1 calc R . .
C11 C 0.1353(2) -0.7275(6) 0.2921(4) 0.0217(11) Uani 1 1 d . . .
H11 H 0.1727 -0.7331 0.2816 0.026 Uiso 1 1 calc R . .
C6 C 0.11603(19) -0.2830(6) 0.3896(4) 0.0175(11) Uani 1 1 d . . .
H6 H 0.1209 -0.2150 0.3234 0.021 Uiso 1 1 calc R . .
C10 C 0.0962(2) -0.6289(7) 0.2228(4) 0.0267(13) Uani 1 1 d . . .
H10 H 0.1034 -0.5592 0.1587 0.032 Uiso 1 1 calc R . .
C19 C 0.4265(2) -0.7322(7) 0.4510(6) 0.0384(15) Uani 1 1 d . . .
H19 H 0.4400 -0.8257 0.4081 0.046 Uiso 1 1 calc R . .
C14 C 0.0442(2) -0.6548(8) 0.2683(5) 0.0314(14) Uani 1 1 d . . .
H14 H 0.0113 -0.6046 0.2396 0.038 Uiso 1 1 calc R . .

loop_
_atom_site_aniso_label
_atom_site_aniso_U_11
_atom_site_aniso_U_22
_atom_site_aniso_U_33
_atom_site_aniso_U_23
_atom_site_aniso_U_13
_atom_site_aniso_U_12
Au1 0.01686(10) 0.01278(9) 0.01290(9) 0.00210(9) 0.00083(6) 0.00083(9)
Fe1 0.0147(4) 0.0143(3) 0.0134(3) -0.0032(3) 0.0006(3) 0.0007(3)
Cl1 0.0412(8) 0.0141(6) 0.0190(6) 0.0027(5) 0.0071(6) 0.0001(6)
C9 0.021(3) 0.016(3) 0.011(2) -0.003(2) 0.001(2) -0.001(2)
N1 0.016(2) 0.015(2) 0.0117(17) -0.0014(18) 0.0022(14) 0.0001(19)
C16 0.016(3) 0.051(4) 0.016(3) 0.004(3) 0.002(2) -0.005(3)
C17 0.017(3) 0.067(4) 0.017(3) 0.015(3) -0.001(2) -0.010(3)
N5 0.018(2) 0.016(2) 0.015(2) 0.0032(17) -0.0009(17) -0.0016(18)
N3 0.016(2) 0.014(2) 0.0143(19) 0.0016(15) 0.0033(16) -0.0003(15)
C23 0.034(4) 0.044(4) 0.067(4) -0.033(4) -0.002(3) 0.004(3)
C5 0.018(3) 0.008(2) 0.011(2) -0.0059(18) -0.0023(19) 0.0013(19)
C7 0.015(3) 0.016(2) 0.022(3) 0.000(2) 0.000(2) 0.0051(19)
C13 0.020(3) 0.024(3) 0.043(3) -0.019(3) 0.009(2) -0.008(2)
C33 0.026(3) 0.010(2) 0.019(3) 0.004(2) 0.003(2) 0.004(2)
C8 0.017(3) 0.020(3) 0.017(2) -0.006(2) 0.002(2) -0.001(2)
C20 0.015(3) 0.022(3) 0.044(3) -0.001(3) 0.001(2) 0.001(2)
C3 0.016(3) 0.009(2) 0.009(2) -0.0018(18) 0.0020(19) 0.0004(19)
C15 0.013(3) 0.021(3) 0.019(2) 0.008(2) 0.002(2) 0.001(2)
C22 0.029(4) 0.062(5) 0.089(5) 0.048(4) -0.006(3) 0.006(4)
C1 0.015(3) 0.015(3) 0.011(2) -0.0037(19) -0.0037(19) 0.0010(19)
C12 0.026(3) 0.011(2) 0.032(3) -0.006(2) 0.009(2) -0.001(2)
C18 0.021(3) 0.037(3) 0.049(4) 0.028(3) 0.003(3) 0.001(3)
C21 0.021(3) 0.094(6) 0.029(3) -0.035(3) -0.004(2) 0.004(3)
C11 0.021(3) 0.019(3) 0.025(3) -0.010(2) 0.006(2) -0.003(2)
C6 0.019(3) 0.012(3) 0.022(2) 0.0000(19) 0.001(2) -0.0014(19)
C10 0.034(3) 0.033(3) 0.013(3) -0.010(2) 0.001(2) 0.003(3)
C19 0.027(3) 0.022(3) 0.066(4) 0.002(3) -0.002(3) 0.004(3)
C14 0.019(3) 0.042(4) 0.032(3) -0.021(3) -0.005(2) 0.001(3)

loop_
_atom_type_symbol
_atom_type_description
_atom_type_scat_dispersion_real
_atom_type_scat_dispersion_imag
_atom_type_scat_source
C C 0.0033 0.0016 'International Tables Vol C Tables 4.2.6.8 and 6.1.1.4'
H H 0.0000 0.0000 'International Tables Vol C Tables 4.2.6.8 and 6.1.1.4'
N N 0.0061 0.0033 'International Tables Vol C Tables 4.2.6.8 and 6.1.1.4'
Cl Cl 0.1484 0.1585 'International Tables Vol C Tables 4.2.6.8 and 6.1.1.4'
Fe Fe 0.3463 0.8444 'International Tables Vol C Tables 4.2.6.8 and 6.1.1.4'
Au Au -2.0133 8.8022 'International Tables Vol C Tables 4.2.6.8 and 6.1.1.4'

loop_
_geom_angle_atom_site_label_1
_geom_angle_atom_site_label_2
_geom_angle_atom_site_label_3
_geom_angle
_geom_angle_site_symmetry_1
_geom_angle_site_symmetry_3
C1 Au1 Cl1 176.56(13) . .
C11 Fe1 C6 122.69(19) . .
C11 Fe1 C10 40.78(19) . .
C6 Fe1 C10 105.9(2) . .
C11 Fe1 C13 68.40(19) . .
C6 Fe1 C13 156.8(2) . .
C10 Fe1 C13 68.2(2) . .
C11 Fe1 C14 68.6(2) . .
C6 Fe1 C14 120.5(2) . .
C10 Fe1 C14 40.7(2) . .
C13 Fe1 C14 40.4(2) . .
C11 Fe1 C12 40.93(18) . .
C6 Fe1 C12 160.13(19) . .
C10 Fe1 C12 68.7(2) . .
C13 Fe1 C12 40.77(19) . .
C14 Fe1 C12 68.6(2) . .
C11 Fe1 C9 121.7(2) . .
C6 Fe1 C9 69.16(19) . .
C10 Fe1 C9 156.91(19) . .
C13 Fe1 C9 125.1(2) . .
C14 Fe1 C9 161.3(2) . .
C12 Fe1 C9 107.9(2) . .
C11 Fe1 C5 106.40(18) . .
C6 Fe1 C5 41.10(17) . .
C10 Fe1 C5 120.33(19) . .
C13 Fe1 C5 161.5(2) . .
C14 Fe1 C5 156.1(2) . .
C12 Fe1 C5 123.79(19) . .
C9 Fe1 C5 41.24(16) . .
C11 Fe1 C7 159.55(19) . .
C6 Fe1 C7 40.83(18) . .
C10 Fe1 C7 123.1(2) . .
C13 Fe1 C7 122.2(2) . .
C14 Fe1 C7 107.2(2) . .
C12 Fe1 C7 158.02(19) . .
C9 Fe1 C7 68.74(19) . .
C5 Fe1 C7 68.89(19) . .
C11 Fe1 C8 157.8(2) . .
C6 Fe1 C8 68.92(19) . .
C10 Fe1 C8 160.4(2) . .
C13 Fe1 C8 108.7(2) . .
C14 Fe1 C8 124.5(2) . .
C12 Fe1 C8 122.43(19) . .
C9 Fe1 C8 40.67(17) . .
C5 Fe1 C8 68.95(18) . .
C7 Fe1 C8 40.88(18) . .
C8 C9 C5 108.1(4) . .
C8 C9 Fe1 69.9(3) . .
C5 C9 Fe1 69.4(2) . .
N3 N1 C3 113.4(4) . .
N3 N1 C33 117.2(3) . .
C3 N1 C33 129.4(4) . .
C17 C16 C15 116.4(5) . .
C17 C16 C21 122.2(5) . .
C15 C16 C21 121.4(5) . .
C18 C17 C16 122.2(5) . .
N3 N5 C1 113.8(4) . .
N3 N5 C15 118.7(4) . .
C1 N5 C15 127.5(4) . .
N1 N3 N5 103.1(3) . .
C6 C5 C9 107.4(4) . .
C6 C5 C3 129.8(4) . .
C9 C5 C3 122.7(4) . .
C6 C5 Fe1 69.1(3) . .
C9 C5 Fe1 69.4(2) . .
C3 C5 Fe1 128.0(3) . .
C6 C7 C8 108.2(4) . .
C6 C7 Fe1 69.2(3) . .
C8 C7 Fe1 69.7(3) . .
C14 C13 C12 108.8(5) . .
C14 C13 Fe1 69.8(3) . .
C12 C13 Fe1 69.7(3) . .
C9 C8 C7 108.0(4) . .
C9 C8 Fe1 69.4(3) . .
C7 C8 Fe1 69.4(3) . .
C19 C20 C15 117.9(5) . .
C19 C20 C23 121.2(5) . .
C15 C20 C23 120.9(5) . .
N1 C3 C1 105.7(4) . .
N1 C3 C5 125.1(4) . .
C1 C3 C5 129.1(4) . .
C20 C15 C16 122.9(5) . .
C20 C15 N5 119.3(4) . .
C16 C15 N5 117.8(4) . .
N5 C1 C3 104.1(4) . .
N5 C1 Au1 123.9(3) . .
C3 C1 Au1 131.7(3) . .
C13 C12 C11 106.9(5) . .
C13 C12 Fe1 69.5(3) . .
C11 C12 Fe1 68.9(3) . .
C19 C18 C17 118.7(5) . .
C19 C18 C22 121.1(6) . .
C17 C18 C22 120.2(6) . .
C10 C11 C12 108.4(4) . .
C10 C11 Fe1 69.9(3) . .
C12 C11 Fe1 70.2(3) . .
C7 C6 C5 108.2(4) . .
C7 C6 Fe1 70.0(3) . .
C5 C6 Fe1 69.8(2) . .
C11 C10 C14 108.1(5) . .
C11 C10 Fe1 69.3(3) . .
C14 C10 Fe1 69.9(3) . .
C20 C19 C18 121.8(6) . .
C13 C14 C10 107.8(5) . .
C13 C14 Fe1 69.8(3) . .
C10 C14 Fe1 69.4(3) . .

loop_
_geom_bond_atom_site_label_1
_geom_bond_atom_site_label_2
_geom_bond_distance
_geom_bond_site_symmetry_2
Au1 C1 1.992(5) .
Au1 Cl1 2.2878(17) .
Fe1 C11 2.026(5) .
Fe1 C6 2.034(4) .
Fe1 C10 2.035(5) .
Fe1 C13 2.041(5) .
Fe1 C14 2.042(5) .
Fe1 C12 2.043(5) .
Fe1 C9 2.043(4) .
Fe1 C5 2.043(4) .
Fe1 C7 2.046(5) .
Fe1 C8 2.050(4) .
C9 C8 1.422(6) .
C9 C5 1.439(6) .
N1 N3 1.327(5) .
N1 C3 1.365(5) .
N1 C33 1.455(5) .
C16 C17 1.393(7) .
C16 C15 1.394(6) .
C16 C21 1.500(7) .
C17 C18 1.384(8) .
N5 N3 1.339(5) .
N5 C1 1.370(5) .
N5 C15 1.437(6) .
C23 C20 1.507(8) .
C5 C6 1.431(6) .
C5 C3 1.457(6) .
C7 C6 1.423(6) .
C7 C8 1.430(6) .
C13 C14 1.410(8) .
C13 C12 1.422(7) .
C20 C19 1.375(7) .
C20 C15 1.389(7) .
C3 C1 1.387(6) .
C22 C18 1.523(8) .
C12 C11 1.423(7) .
C18 C19 1.380(8) .
C11 C10 1.415(7) .
C10 C14 1.417(7) .
